data_4038297
loop_
_publ_author_name
'Blasius, Clemens'
'Ren, Bing-Tao'
'B\"urgy, David'
'Liu, Yan-Kai'
'Li, Bin'
'Michalsky, Ina'
'Wadepohl, Hubert'
'Deng, Qing-Hai'
'Gade, Lutz H.'

_publ_section_title
;
 Expanding the Boxmi Ligand Family: Synthesis and Application of New NON
 and NSN Ligands.
;
_journal_name_full 'The Journal of organic chemistry'
_journal_paper_doi 10.1021/acs.joc.0c00751
_journal_year 2020
_chemical_absolute_configuration ad
_chemical_formula_moiety 'C24 H30 Cl2 Co N2 O3, 0.5(C7 H8)'
_chemical_formula_sum 'C27.5 H34 Cl2 Co N2 O3'
_chemical_formula_weight 570.39
_chemical_properties_physical 'air-sensitive, moisture-sensitive'
_space_group_crystal_system orthorhombic
_space_group_IT_number 19
_space_group_name_Hall 'P 2ac 2ab'
_space_group_name_H-M_alt 'P 21 21 21'
_atom_sites_solution_hydrogens geom
_atom_sites_solution_primary dual
_atom_sites_solution_secondary difmap
_audit_block_code ga_cb19
_audit_creation_date 2019-02-27
_audit_creation_method
;
Olex2 1.2
(compiled May 29 2018 13:30:08 for OlexSys, GUI svn.r5506)
;
_audit_update_record '27.02.2019 11:54:12 CET UTC+01:00  encif 1.90'
_cell_angle_alpha 90
_cell_angle_beta 90
_cell_angle_gamma 90
_cell_formula_units_Z 8
_cell_length_a 13.53710(20)
_cell_length_b 14.1319(2)
_cell_length_c 28.1192(5)
_cell_measurement_reflns_used 28536
_cell_measurement_temperature 120(1)
_cell_measurement_theta_max 69.1720
_cell_measurement_theta_min 3.4890
_cell_volume 5379.34(15)
_computing_cell_refinement 'CrysAlisPro 1.171.40.39a (Rigaku OD, 2019)'
_computing_data_collection 'CrysAlisPro 1.171.40.39a (Rigaku OD, 2019)'
_computing_data_reduction 'CrysAlisPro 1.171.40.39a (Rigaku OD, 2019)'
_computing_publication_material 'encif (Wadepohl, 2009-19); encifer 1.7.x (CCDC, 2018)'
_computing_structure_refinement 'ShelXL (Sheldrick, 2015)'
_computing_structure_solution 'SIR2014 (Giacovazzo et al., 2014)'
_diffrn_ambient_temperature 120(1)
_diffrn_detector 'CCD plate'
_diffrn_detector_area_resol_mean 7.9621
_diffrn_detector_type Eos
_diffrn_measured_fraction_theta_full 1.000
_diffrn_measured_fraction_theta_max 0.990
_diffrn_measurement_details
;
List of Runs (angles in degrees, time in seconds):

  # Type    Start    End  Width  t~exp~   \w     \q     \k     \f   Frames
--------------------------------------------------------------------------
  1  \w    -30.00  70.00   1.00    5.00    --    0.00  77.00-180.00  100
  2  \w    -69.00  21.00   1.00    5.00    --    0.00 -57.00 150.00   90
  3  \w    -70.00  30.00   1.00    5.00    --    0.00 -77.00  60.00  100
  4  \w    -49.00  -3.00   1.00    5.00    --   10.00 127.00 -74.12   46
  5  \w    -25.00  12.00   1.00    5.00    --   22.00 108.00-168.19   37
  6  \w     -9.00  18.00   1.00   20.00    --   34.00 101.00 -69.92   27
  7  \w      5.00  32.00   1.00   20.00    --   42.00  90.00  94.00   27
  8  \w      5.00  33.00   1.00   20.00    --   42.00  89.00  -0.31   28
  9  \w      5.00  33.00   1.00   20.00    --   42.00  89.00-146.98   28
 10  \w     13.00  40.00   1.00   20.00    --   46.00  83.00 -92.92   27
 11  \w     17.00  45.00   1.00   20.00    --   50.00  82.00-119.10   28
 12  \w     18.00  45.00   1.00   20.00    --   50.00  81.00-149.35   27
 13  \w     18.00  45.00   1.00   20.00    --   50.00  81.00 118.02   27
 14  \w     17.00  45.00   1.00   20.00    --   50.00  82.00  71.34   28
 15  \w     18.00  45.00   1.00   20.00    --   50.00  81.00 -38.76   27
 16  \w     18.00  45.00   1.00   20.00    --   50.00  80.00   5.70   27
 17  \w     18.00  45.00   1.00   20.00    --   50.00  80.00 -78.28   27
 18  \w     18.00  45.00   1.00   20.00    --   50.00  80.00 167.65   27
 19  \w     24.00 124.00   1.00   20.00    --   54.00  77.00-180.00  100
 20  \w      1.00  96.00   1.00   20.00    --   54.00 -99.00-180.00   95
 21  \w     23.00 111.00   1.00   20.00    --   54.00-125.00   0.00   88
 22  \w      1.00  96.00   1.00   20.00    --   54.00 -99.00  60.00   95
 23  \w     29.00 128.00   1.00   20.00    --   58.00  75.00 -78.55   99
 24  \w     28.00 128.00   1.00   20.00    --   58.00  77.00  41.17  100
 25  \w     28.00 128.00   1.00   20.00    --   58.00  77.00 -36.72  100
 26  \w     32.00 132.00   1.00   20.00    --   62.00  77.00  60.49  100
 27  \w     33.00 132.00   1.00   20.00    --   62.00  76.00-143.26   99
 28  \w     32.00 132.00   1.00   20.00    --   62.00  77.00 130.91  100
 29  \w     32.00 132.00   1.00   20.00    --   62.00  77.00  -6.16  100
 30  \w     36.00 136.00   1.00   20.00    --   66.00  77.00  76.33  100
 31  \w     39.00 135.00   1.00   20.00    --   66.00  72.00 169.43   96
 32  \w     40.00 135.00   1.00   20.00    --   66.00  70.00-112.18   95
 33  \w     37.00 136.00   1.00   20.00    --   66.00  76.00 -76.70   99
 34  \w     38.00 136.00   1.00   20.00    --   66.00  74.00  38.17   98
 35  \w     36.00 136.00   1.00   20.00    --   66.00  77.00-167.60  100
 36  \w     42.00 139.00   1.00   20.00    --   70.00  73.00 176.97   97
 37  \w     47.00 143.00   1.00   20.00    --   74.00  72.00  61.29   96
 38  \w     45.00 144.00   1.00   20.00    --   74.00  75.00  96.43   99
 39  \w     50.00 148.00   1.00   20.00    --   78.00  74.00  31.46   98
 40  \w     49.00 148.00   1.00   20.00    --   78.00  76.00 129.41   99
 41  \w     49.00 148.00   1.00   20.00    --   78.00  76.00  -7.33   99
 42  \w     54.00 146.00   1.00   20.00    --   78.00  67.00 -52.01   92
 43  \w     55.00 146.00   1.00   20.00    --   78.00  65.00 162.38   91
 44  \w     56.00 100.00   1.00   20.00    --   78.00  50.00-134.47   44
 45  \w     54.00 111.00   1.00   30.00    --   82.00  74.00 -42.24   57
 46  \w     58.00  84.00   1.00   30.00    --   82.00  68.00  67.13   26
 47  \w     53.00 145.00   1.00   30.00    --   82.00  76.00-119.83   92
 48  \w     60.00 149.00   1.00   30.00    --   82.00  66.00 -91.57   89
 49  \w     56.00  81.00   1.00   30.00    --   86.00  77.00  85.26   25
 50  \w     67.00  92.00   1.00   30.00    --   90.00  64.00 169.74   25
 51  \w     63.00  94.00   1.00   30.00    --   90.00  73.00 116.51   31
 52  \w     62.00  88.00   1.00   30.00    --   90.00  74.00-152.73   26
 53  \w     71.00 101.00   1.00   30.00    --   94.00  65.00 -53.87   30
 54  \w     65.00  93.00   1.00   30.00    --   94.00  76.00-142.12   28
 55  \w     66.00  91.00   1.00   30.00    --   94.00  74.00  99.62   25
 56  \w     70.00  97.00   1.00   30.00    --   98.00  74.00 160.42   27
 57  \w    126.00 164.00   1.00   30.00    --  102.00  77.00  15.05   38
 58  \w     72.00  97.00   1.00   30.00    --  102.00  77.00  15.05   25
 59  \w    107.00 178.00   1.00   30.00    --  108.00  77.00-120.00   71
 60  \w     78.00 104.00   1.00   30.00    --  108.00  77.00-120.00   26
 61  \w     51.00 112.00   1.00   30.00    --  108.00-111.00 -90.00   61
 62  \w     78.00 178.00   1.00   30.00    --  108.00  77.00 -60.00  100
 63  \w     69.00 124.00   1.00   30.00    --  108.00 -50.00 -90.00   55
 64  \w     79.00 144.00   1.00   30.00    --  108.00  77.00 -30.00   65
 65  \w     85.00 111.00   1.00   30.00    --  108.00  64.00 -90.00   26
 66  \w     44.00  78.00   1.00   30.00    --  108.00-111.00  90.00   34
 67  \w    111.00 169.00   1.00   30.00    --  108.00 111.00 -30.00   58
 68  \w     36.00 108.00   1.00   30.00    --  108.00 -92.00 -60.00   72
 69  \w     36.00 103.00   1.00   30.00    --  108.00 -92.00 150.00   67
 70  \w     85.00 162.00   1.00   30.00    --  108.00  64.00 150.00   77
 71  \w     54.00 113.00   1.00   30.00    --  108.00-111.00 120.00   59
 72  \w     79.00 163.00   1.00   30.00    --  108.00  77.00-180.00   84
 73  \w     86.00 112.00   1.00   30.00    --  108.00  64.00 -30.00   26
 74  \w     80.00 177.00   1.00   30.00    --  108.00  77.00  90.00   97
 75  \w     78.00 177.00   1.00   30.00    --  108.00  77.00 120.00   99
 76  \w     78.00 157.00   1.00   30.00    --  108.00  77.00  60.00   79
 77  \w     78.00 174.00   1.00   30.00    --  108.00  77.00  30.00   96
 78  \w     78.00 154.00   1.00   30.00    --  108.00  77.00 -90.00   76
 79  \w     78.00 174.00   1.00   30.00    --  108.00  77.00-150.00   96
 80  \w     85.00 156.00   1.00   30.00    --  108.00  64.00   0.00   71
 81  \w     72.00 105.00   1.00   30.00    --  108.00 -92.00   0.00   33
;
_diffrn_measurement_device 'four-circle diffractometer'
_diffrn_measurement_device_type 'Agilent SuperNova, Dual, Cu at home/near, Eos'
_diffrn_measurement_method '\w scans'
_diffrn_measurement_specimen_support 'polyimid foil'
_diffrn_orient_matrix_type 'CrysAlisPro convention (1999,Acta A55,543-557)'
_diffrn_orient_matrix_UB_11 -0.0232842000
_diffrn_orient_matrix_UB_12 0.0822898000
_diffrn_orient_matrix_UB_13 0.0341412000
_diffrn_orient_matrix_UB_21 -0.1108416000
_diffrn_orient_matrix_UB_22 -0.0242132000
_diffrn_orient_matrix_UB_23 -0.0027631000
_diffrn_orient_matrix_UB_31 0.0114951000
_diffrn_orient_matrix_UB_32 -0.0672690000
_diffrn_orient_matrix_UB_33 0.0427377000
_diffrn_radiation_collimation 'focusing mirrors'
_diffrn_radiation_monochromator mirror
_diffrn_radiation_probe x-ray
_diffrn_radiation_type 'Cu K\a'
_diffrn_radiation_wavelength 1.54184
_diffrn_radiation_xray_symbol K-L~2,3~
_diffrn_reflns_av_R_equivalents 0.0704
_diffrn_reflns_av_unetI/netI 0.0329
_diffrn_reflns_Laue_measured_fraction_full 1.000
_diffrn_reflns_Laue_measured_fraction_max 0.990
_diffrn_reflns_limit_h_max 16
_diffrn_reflns_limit_h_min -16
_diffrn_reflns_limit_k_max 17
_diffrn_reflns_limit_k_min -17
_diffrn_reflns_limit_l_max 34
_diffrn_reflns_limit_l_min -33
_diffrn_reflns_number 131940
_diffrn_reflns_point_group_measured_fraction_full 1.000
_diffrn_reflns_point_group_measured_fraction_max 0.987
_diffrn_reflns_theta_full 67.684
_diffrn_reflns_theta_max 71.463
_diffrn_reflns_theta_min 3.143
_diffrn_source 'microfocus X-Ray tube'
_diffrn_source_type 'Agilent SuperNova (Cu) X-ray Source'
_exptl_absorpt_coefficient_mu 7.084
_exptl_absorpt_correction_T_max 0.940
_exptl_absorpt_correction_T_min 0.690
_exptl_absorpt_correction_type gaussian
_exptl_absorpt_process_details
;
CrysAlisPro 1.171.40.39a (Rigaku Oxford Diffraction, 2019)
Numerical absorption correction based on gaussian integration over
 a multifaceted crystal model (Busing & Levy, 1957).
Empirical absorption correction using spherical harmonics,
 implemented in SCALE3 ABSPACK scaling algorithm.
;
_exptl_crystal_colour green
_exptl_crystal_colour_primary green
_exptl_crystal_density_diffrn 1.409
_exptl_crystal_description irregular
_exptl_crystal_F_000 2384
_exptl_crystal_size_max 0.090
_exptl_crystal_size_mid 0.052
_exptl_crystal_size_min 0.020
_refine_diff_density_max 0.592
_refine_diff_density_min -0.352
_refine_diff_density_rms 0.061
_refine_ls_abs_structure_details
;
 Flack x determined using 3491 quotients [(I+)-(I-)]/[(I+)+(I-)]
 (Parsons, Flack and Wagner, Acta Cryst. B69 (2013) 249-259).
;
_refine_ls_abs_structure_Flack -0.0315(15)
_refine_ls_extinction_method none
_refine_ls_goodness_of_fit_ref 1.049
_refine_ls_hydrogen_treatment constr
_refine_ls_matrix_type full
_refine_ls_number_parameters 653
_refine_ls_number_reflns 10346
_refine_ls_number_restraints 51
_refine_ls_restrained_S_all 1.054
_refine_ls_R_factor_all 0.0494
_refine_ls_R_factor_gt 0.0379
_refine_ls_shift/su_max 0.000
_refine_ls_shift/su_mean 0.000
_refine_ls_structure_factor_coef Fsqd
_refine_ls_weighting_details 'w=1/[\s^2^(Fo^2^)+(0.0442P)^2^+3.1052P] where P=(Fo^2^+2Fc^2^)/3'
_refine_ls_weighting_scheme calc
_refine_ls_wR_factor_gt 0.0851
_refine_ls_wR_factor_ref 0.0913
_reflns_Friedel_coverage 0.802
_reflns_Friedel_fraction_full 1.000
_reflns_Friedel_fraction_max 0.984
_reflns_number_gt 9007
_reflns_number_total 10346
_reflns_threshold_expression 'I > 2\s(I)'
_cod_data_source_file jo0c00751_si_002.cif
_cod_data_source_block ga_cb19
_cod_original_cell_volume 5379.33(15)
_cod_original_formula_sum 'C27.50 H34 Cl2 Co N2 O3'
_cod_database_code 4038297
_audit_block_refno 3285
_audit_block_usercomment 'CBIM24, irregular, green'
_shelx_space_group_comment
;
The symmetry employed for this shelxl refinement is uniquely defined
by the following loop, which should always be used as a source of
symmetry information in preference to the above space-group names.
They are only intended as comments.
;
_shelx_estimated_absorpt_t_max 0.538
_shelx_estimated_absorpt_t_min 0.538
_reflns_odcompleteness_completeness 99.98
_reflns_odcompleteness_iscentric 1
_reflns_odcompleteness_theta 66.97
_shelxl_version_number 2018/3
_olex2_refinement_description
;
1. Fixed Uiso
 At 1.2 times of:
  All C(H) groups, All C(H,H) groups
 At 1.5 times of:
  All C(H,H,H) groups
2. Rigid body (RIGU) restrains
 C81, C82, C83, C84, C85, C86, C87
 with sigma for 1-2 distances of 0.004 and sigma for 1-3 distances of 0.004
3. Same fragment restrains
{C81, C82, C83, C84, C85, C86, C87} sigma for 1-2: 0.02, 1-3: 0.04
{C81, C86, C85, C84, C83, C82, C87} sigma for 1-2: 0.02, 1-3: 0.04
as
{C81, C82, C83, C84, C85, C86, C87}
4.a Ternary CH refined with riding coordinates:
 C1(H1), C16(H16), C17(H17), C20(H20), C51(H51), C66(H66), C68(H68), C70(H70)
4.b Secondary CH2 refined with riding coordinates:
 C2(H2A,H2B), C15(H15A,H15B), C52(H52A,H52B), C65(H65A,H65B)
4.c Aromatic/amide H refined with riding coordinates:
 C4(H4), C8(H8), C9(H9), C13(H13), C54(H54), C58(H58), C59(H59), C63(H63),
 C82(H82), C83(H83), C84(H84), C85(H85), C86(H86)
4.d Idealised Me refined as rotating group:
 C18(H18A,H18B,H18C), C19(H19A,H19B,H19C), C21(H21A,H21B,H21C), C22(H22A,H22B,
 H22C), C23(H23A,H23B,H23C), C24(H24A,H24B,H24C), C67(H67A,H67B,H67C), C69(H69A,
 H69B,H69C), C71(H71A,H71B,H71C), C72(H72A,H72B,H72C), C73(H73A,H73B,H73C),
 C74(H74A,H74B,H74C), C87(H87A,H87B,H87C)
;
_oxdiff_exptl_absorpt_empirical_details
;
Empirical correction (ABSPACK) includes:
- Absorption correction using spherical harmonics
- Frame scaling
- Detector area scaling
;
_oxdiff_exptl_absorpt_empirical_full_max 1.395
_oxdiff_exptl_absorpt_empirical_full_min 0.801
_cell_oxdiff_length_a 13.5323(3)
_cell_oxdiff_length_b 14.1324(3)
_cell_oxdiff_length_c 28.1281(6)
_cell_oxdiff_angle_alpha 90.0134(19)
_cell_oxdiff_angle_beta 90.0240(17)
_cell_oxdiff_angle_gamma 89.9744(17)
_cell_oxdiff_volume 5379.3(2)
_cell_oxdiff_measurement_reflns_used 28537

loop_
_symmetry_equiv_pos_as_xyz
'x, y, z'
'-x+1/2, -y, z+1/2'
'x+1/2, -y+1/2, -z'
'-x, y+1/2, -z+1/2'

loop_
_atom_site_label
_atom_site_type_symbol
_atom_site_fract_x
_atom_site_fract_y
_atom_site_fract_z
_atom_site_U_iso_or_equiv
_atom_site_adp_type
_atom_site_occupancy
_atom_site_site_symmetry_order
_atom_site_calc_flag
_atom_site_refinement_flags_posn
_atom_site_refinement_flags_adp
_atom_site_refinement_flags_occupancy
_atom_site_disorder_assembly
_atom_site_disorder_group
Co1 Co 0.21165(5) 0.00321(5) 0.01289(2) 0.02539(16) Uani 1 1 d . . . . .
Cl1 Cl 0.33752(8) 0.08445(7) -0.02316(4) 0.0310(2) Uani 1 1 d . . . . .
Cl2 Cl 0.11739(8) -0.06448(8) -0.04513(4) 0.0317(2) Uani 1 1 d . . . . .
O1 O 0.3604(2) -0.2320(2) 0.07097(12) 0.0359(8) Uani 1 1 d . . . . .
O2 O 0.0925(2) -0.0923(2) 0.06196(11) 0.0281(7) Uani 1 1 d . . . . .
O3 O 0.0053(3) 0.1817(2) 0.08329(13) 0.0414(8) Uani 1 1 d . . . . .
N1 N 0.2983(3) -0.0898(3) 0.05102(12) 0.0271(8) Uani 1 1 d . . . . .
N2 N 0.1280(3) 0.1052(3) 0.04561(14) 0.0300(8) Uani 1 1 d . . . . .
C1 C 0.4047(3) -0.0724(3) 0.06281(16) 0.0281(10) Uani 1 1 d . . . . .
H1 H 0.437251 -0.036485 0.036475 0.034 Uiso 1 1 calc R . . . .
C2 C 0.4471(3) -0.1731(3) 0.06554(18) 0.0345(11) Uani 1 1 d . . . . .
H2A H 0.483519 -0.189332 0.036116 0.041 Uiso 1 1 calc R . . . .
H2B H 0.492005 -0.179957 0.093107 0.041 Uiso 1 1 calc R . . . .
C3 C 0.2816(3) -0.1783(3) 0.05906(16) 0.0292(10) Uani 1 1 d . . . . .
C4 C 0.1899(3) -0.2298(3) 0.05762(17) 0.0318(11) Uani 1 1 d . . . . .
H4 H 0.193165 -0.296762 0.055068 0.038 Uiso 1 1 calc R . . . .
C5 C 0.1004(3) -0.1898(3) 0.05962(16) 0.0289(10) Uani 1 1 d . . . . .
C6 C 0.0011(3) -0.2291(3) 0.06055(15) 0.0285(10) Uani 1 1 d . . . . .
C7 C -0.0314(3) -0.3239(3) 0.06158(16) 0.0300(10) Uani 1 1 d . . . . .
C8 C -0.1334(3) -0.3361(3) 0.06340(16) 0.0338(11) Uani 1 1 d . . . . .
H8 H -0.159159 -0.398464 0.065460 0.041 Uiso 1 1 calc R . . . .
C9 C -0.1991(3) -0.2605(3) 0.06234(16) 0.0336(11) Uani 1 1 d . . . . .
H9 H -0.267995 -0.273346 0.062630 0.040 Uiso 1 1 calc R . . . .
C10 C -0.1678(3) -0.1670(3) 0.06086(16) 0.0317(10) Uani 1 1 d . . . . .
C11 C -0.0648(3) -0.1537(3) 0.06110(16) 0.0288(10) Uani 1 1 d . . . . .
C12 C -0.0069(3) -0.0670(3) 0.06185(16) 0.0282(10) Uani 1 1 d . . . . .
C13 C -0.0302(3) 0.0250(3) 0.06408(17) 0.0335(11) Uani 1 1 d . . . . .
H13 H -0.098236 0.041016 0.065937 0.040 Uiso 1 1 calc R . . . .
C14 C 0.0405(3) 0.1018(3) 0.06388(17) 0.0327(10) Uani 1 1 d . . . . .
C15 C 0.0888(4) 0.2477(4) 0.0839(2) 0.0458(13) Uani 1 1 d . . . . .
H15A H 0.120046 0.249861 0.115715 0.055 Uiso 1 1 calc R . . . .
H15B H 0.067470 0.312324 0.074952 0.055 Uiso 1 1 calc R . . . .
C16 C 0.1592(4) 0.2069(3) 0.04704(18) 0.0352(11) Uani 1 1 d . . . . .
H16 H 0.228795 0.211738 0.058714 0.042 Uiso 1 1 calc R . . . .
C17 C 0.1508(4) 0.2514(3) -0.00266(18) 0.0359(11) Uani 1 1 d . . . . .
H17 H 0.192304 0.212505 -0.024644 0.043 Uiso 1 1 calc R . . . .
C18 C 0.0472(4) 0.2520(4) -0.0226(2) 0.0495(14) Uani 1 1 d . . . . .
H18A H 0.021860 0.187121 -0.023964 0.074 Uiso 1 1 calc GR . . . .
H18B H 0.048118 0.278991 -0.054745 0.074 Uiso 1 1 calc GR . . . .
H18C H 0.004437 0.290393 -0.002171 0.074 Uiso 1 1 calc GR . . . .
C19 C 0.1953(5) 0.3512(3) -0.0017(2) 0.0520(15) Uani 1 1 d . . . . .
H19A H 0.156884 0.391177 0.020020 0.078 Uiso 1 1 calc GR . . . .
H19B H 0.193494 0.378355 -0.033709 0.078 Uiso 1 1 calc GR . . . .
H19C H 0.263847 0.347846 0.009382 0.078 Uiso 1 1 calc GR . . . .
C20 C 0.4157(3) -0.0181(4) 0.10998(16) 0.0364(12) Uani 1 1 d . . . . .
H20 H 0.390970 -0.059376 0.136294 0.044 Uiso 1 1 calc R . . . .
C21 C 0.5252(4) 0.0026(5) 0.11894(19) 0.0479(14) Uani 1 1 d . . . . .
H21A H 0.561736 -0.057094 0.121161 0.072 Uiso 1 1 calc GR . . . .
H21B H 0.532374 0.037860 0.148765 0.072 Uiso 1 1 calc GR . . . .
H21C H 0.551670 0.040416 0.092631 0.072 Uiso 1 1 calc GR . . . .
C22 C 0.3568(4) 0.0735(4) 0.11042(18) 0.0450(13) Uani 1 1 d . . . . .
H22A H 0.377031 0.113125 0.083513 0.068 Uiso 1 1 calc GR . . . .
H22B H 0.369255 0.107449 0.140230 0.068 Uiso 1 1 calc GR . . . .
H22C H 0.286227 0.059092 0.107815 0.068 Uiso 1 1 calc GR . . . .
C23 C 0.0367(3) -0.4077(3) 0.06080(19) 0.0374(11) Uani 1 1 d . . . . .
H23A H 0.075208 -0.407188 0.031281 0.056 Uiso 1 1 calc GR . . . .
H23B H -0.002184 -0.466051 0.062518 0.056 Uiso 1 1 calc GR . . . .
H23C H 0.081619 -0.404489 0.088094 0.056 Uiso 1 1 calc GR . . . .
C24 C -0.2412(4) -0.0883(4) 0.0589(2) 0.0441(12) Uani 1 1 d . . . . .
H24A H -0.308034 -0.114623 0.057132 0.066 Uiso 1 1 calc GR . . . .
H24B H -0.228597 -0.049400 0.030636 0.066 Uiso 1 1 calc GR . . . .
H24C H -0.235016 -0.049132 0.087464 0.066 Uiso 1 1 calc GR . . . .
Co51 Co 0.24624(5) 0.03044(5) 0.26497(2) 0.02423(16) Uani 1 1 d . . . . .
Cl51 Cl 0.33782(7) -0.08756(7) 0.23051(4) 0.0302(2) Uani 1 1 d . . . . .
Cl52 Cl 0.17202(8) 0.12130(8) 0.20823(4) 0.0326(2) Uani 1 1 d . . . . .
O51 O -0.0039(2) -0.1118(2) 0.31932(12) 0.0328(7) Uani 1 1 d . . . . .
O52 O 0.1483(2) 0.1436(2) 0.31577(11) 0.0272(7) Uani 1 1 d . . . . .
O53 O 0.4340(2) 0.2204(2) 0.34038(12) 0.0370(8) Uani 1 1 d . . . . .
N51 N 0.1463(3) -0.0536(2) 0.30083(12) 0.0253(8) Uani 1 1 d . . . . .
N52 N 0.3536(2) 0.1080(3) 0.29891(13) 0.0271(8) Uani 1 1 d . . . . .
C51 C 0.1614(3) -0.1574(3) 0.30913(15) 0.0254(9) Uani 1 1 d . . . . .
H51 H 0.199530 -0.185706 0.282212 0.030 Uiso 1 1 calc R . . . .
C52 C 0.0554(3) -0.1948(3) 0.30892(18) 0.0323(11) Uani 1 1 d . . . . .
H52A H 0.038012 -0.221610 0.277481 0.039 Uiso 1 1 calc R . . . .
H52B H 0.046177 -0.244088 0.333542 0.039 Uiso 1 1 calc R . . . .
C53 C 0.0542(3) -0.0360(3) 0.31017(15) 0.0267(9) Uani 1 1 d . . . . .
C54 C 0.0030(3) 0.0527(3) 0.31179(16) 0.0326(10) Uani 1 1 d . . . . .
H54 H -0.067151 0.051002 0.310942 0.039 Uiso 1 1 calc R . . . .
C55 C 0.0463(3) 0.1378(3) 0.31440(16) 0.0277(10) Uani 1 1 d . . . . .
C56 C 0.0066(3) 0.2331(3) 0.31589(16) 0.0280(10) Uani 1 1 d . . . . .
C57 C -0.0909(3) 0.2668(3) 0.31772(17) 0.0330(10) Uani 1 1 d . . . . .
C58 C -0.1018(4) 0.3646(4) 0.31910(17) 0.0371(11) Uani 1 1 d . . . . .
H58 H -0.166234 0.390388 0.322317 0.045 Uiso 1 1 calc R . . . .
C59 C -0.0214(4) 0.4264(4) 0.31594(18) 0.0392(12) Uani 1 1 d . . . . .
H59 H -0.033166 0.492640 0.316104 0.047 Uiso 1 1 calc R . . . .
C60 C 0.0753(4) 0.3939(3) 0.31258(17) 0.0346(11) Uani 1 1 d . . . . .
C61 C 0.0878(3) 0.2957(3) 0.31447(16) 0.0296(10) Uani 1 1 d . . . . .
C62 C 0.1767(3) 0.2381(3) 0.31494(16) 0.0277(9) Uani 1 1 d . . . . .
C63 C 0.2722(3) 0.2594(3) 0.31709(16) 0.0315(10) Uani 1 1 d . . . . .
H63 H 0.289954 0.324415 0.318089 0.038 Uiso 1 1 calc R . . . .
C64 C 0.3508(3) 0.1902(3) 0.31803(16) 0.0294(10) Uani 1 1 d . . . . .
C65 C 0.4984(3) 0.1374(4) 0.34200(18) 0.0396(12) Uani 1 1 d . . . . .
H65A H 0.494183 0.105447 0.373275 0.047 Uiso 1 1 calc R . . . .
H65B H 0.567985 0.155073 0.335826 0.047 Uiso 1 1 calc R . . . .
C66 C 0.4584(3) 0.0742(4) 0.30260(16) 0.0313(10) Uani 1 1 d . . . . .
H66 H 0.459895 0.006487 0.312889 0.038 Uiso 1 1 calc R . . . .
C67 C 0.6085(4) 0.0304(5) 0.2553(2) 0.0592(17) Uani 1 1 d . . . . .
H67A H 0.649220 0.053375 0.281716 0.089 Uiso 1 1 calc GR . . . .
H67B H 0.643769 0.040178 0.225252 0.089 Uiso 1 1 calc GR . . . .
H67C H 0.595110 -0.037173 0.259590 0.089 Uiso 1 1 calc GR . . . .
C68 C 0.5104(3) 0.0852(3) 0.25426(17) 0.0342(11) Uani 1 1 d . . . . .
H68 H 0.467342 0.055424 0.229554 0.041 Uiso 1 1 calc R . . . .
C69 C 0.5271(5) 0.1867(4) 0.2400(2) 0.0581(17) Uani 1 1 d . . . . .
H69A H 0.464034 0.220636 0.240274 0.087 Uiso 1 1 calc GR . . . .
H69B H 0.555571 0.188844 0.207997 0.087 Uiso 1 1 calc GR . . . .
H69C H 0.572729 0.216550 0.262558 0.087 Uiso 1 1 calc GR . . . .
C70 C 0.2142(4) -0.1767(3) 0.35638(16) 0.0306(10) Uani 1 1 d . . . . .
H70 H 0.168709 -0.158522 0.382882 0.037 Uiso 1 1 calc R . . . .
C71 C 0.2365(4) -0.2828(3) 0.3607(2) 0.0440(13) Uani 1 1 d . . . . .
H71A H 0.174553 -0.318671 0.359268 0.066 Uiso 1 1 calc GR . . . .
H71B H 0.269508 -0.295249 0.391060 0.066 Uiso 1 1 calc GR . . . .
H71C H 0.279593 -0.302393 0.334469 0.066 Uiso 1 1 calc GR . . . .
C72 C 0.3097(4) -0.1196(4) 0.36155(18) 0.0383(12) Uani 1 1 d . . . . .
H72A H 0.353191 -0.132831 0.334504 0.058 Uiso 1 1 calc GR . . . .
H72B H 0.342999 -0.137526 0.391156 0.058 Uiso 1 1 calc GR . . . .
H72C H 0.293989 -0.051927 0.362316 0.058 Uiso 1 1 calc GR . . . .
C73 C -0.1806(3) 0.2033(4) 0.3170(2) 0.0395(12) Uani 1 1 d . . . . .
H73A H -0.178619 0.163152 0.288592 0.059 Uiso 1 1 calc GR . . . .
H73B H -0.240510 0.242129 0.316446 0.059 Uiso 1 1 calc GR . . . .
H73C H -0.180742 0.163357 0.345495 0.059 Uiso 1 1 calc GR . . . .
C74 C 0.1590(4) 0.4620(4) 0.3054(2) 0.0489(14) Uani 1 1 d . . . . .
H74A H 0.132492 0.525765 0.300330 0.073 Uiso 1 1 calc GR . . . .
H74B H 0.197693 0.442860 0.277576 0.073 Uiso 1 1 calc GR . . . .
H74C H 0.201438 0.461979 0.333642 0.073 Uiso 1 1 calc GR . . . .
C81 C 0.3293(4) 0.4595(5) 0.1064(2) 0.0621(16) Uani 1 1 d D U . . .
C82 C 0.2431(4) 0.4334(4) 0.1340(2) 0.0549(15) Uani 1 1 d D U . . .
H82 H 0.182772 0.466747 0.129959 0.066 Uiso 1 1 calc R . . . .
C83 C 0.2486(5) 0.3612(5) 0.1657(3) 0.0672(18) Uani 1 1 d D U . . .
H83 H 0.191926 0.345391 0.183999 0.081 Uiso 1 1 calc R . . . .
C84 C 0.3337(5) 0.3105(5) 0.1720(3) 0.0693(18) Uani 1 1 d D U . . .
H84 H 0.340249 0.262706 0.195560 0.083 Uiso 1 1 calc R . . . .
C85 C 0.4101(5) 0.3348(4) 0.1411(3) 0.079(3) Uani 1 1 d D U . . .
H85 H 0.465688 0.293714 0.140744 0.095 Uiso 1 1 calc R . . . .
C86 C 0.4139(4) 0.4041(5) 0.1138(3) 0.0645(17) Uani 1 1 d D U . . .
H86 H 0.473934 0.419549 0.098155 0.077 Uiso 1 1 calc R . . . .
C87 C 0.3237(4) 0.5320(4) 0.0763(3) 0.0608(18) Uani 1 1 d D U . . .
H87A H 0.261554 0.528319 0.058480 0.091 Uiso 1 1 calc GR . . . .
H87B H 0.379413 0.529443 0.054079 0.091 Uiso 1 1 calc GR . . . .
H87C H 0.325928 0.591501 0.094121 0.091 Uiso 1 1 calc GR . . . .

loop_
_atom_site_aniso_label
_atom_site_aniso_U_11
_atom_site_aniso_U_22
_atom_site_aniso_U_33
_atom_site_aniso_U_23
_atom_site_aniso_U_13
_atom_site_aniso_U_12
Co1 0.0247(3) 0.0264(4) 0.0251(4) -0.0007(3) -0.0006(3) 0.0000(3)
Cl1 0.0293(5) 0.0303(5) 0.0334(6) 0.0036(4) 0.0008(4) -0.0011(4)
Cl2 0.0291(5) 0.0369(6) 0.0290(6) -0.0027(5) -0.0051(4) 0.0014(4)
O1 0.0282(17) 0.0344(18) 0.045(2) 0.0092(15) -0.0051(15) -0.0004(13)
O2 0.0286(15) 0.0248(15) 0.0308(17) 0.0003(13) 0.0011(13) -0.0002(12)
O3 0.044(2) 0.0334(18) 0.047(2) -0.0130(16) 0.0146(17) -0.0011(16)
N1 0.0236(17) 0.034(2) 0.0241(19) -0.0001(16) -0.0001(15) -0.0039(16)
N2 0.033(2) 0.0262(19) 0.031(2) -0.0020(16) 0.0036(17) -0.0058(16)
C1 0.023(2) 0.036(3) 0.025(2) 0.0018(19) -0.0028(17) -0.0030(18)
C2 0.026(2) 0.043(3) 0.034(3) 0.009(2) -0.001(2) -0.001(2)
C3 0.028(2) 0.032(2) 0.029(2) 0.0032(19) -0.0047(19) 0.0010(19)
C4 0.032(2) 0.026(2) 0.037(3) 0.004(2) -0.006(2) -0.0015(19)
C5 0.030(2) 0.031(2) 0.026(2) 0.0025(19) -0.0041(19) -0.0027(19)
C6 0.030(2) 0.035(2) 0.021(2) -0.0001(19) -0.0021(19) -0.0049(19)
C7 0.032(2) 0.031(2) 0.027(2) -0.0005(19) -0.0026(19) -0.0037(19)
C8 0.037(3) 0.037(3) 0.028(2) -0.002(2) -0.004(2) -0.010(2)
C9 0.027(2) 0.042(3) 0.031(3) -0.006(2) 0.002(2) -0.005(2)
C10 0.028(2) 0.040(3) 0.027(2) -0.004(2) 0.003(2) -0.004(2)
C11 0.031(2) 0.034(2) 0.021(2) -0.0025(18) 0.0009(18) -0.0039(19)
C12 0.022(2) 0.038(3) 0.025(2) -0.0033(19) 0.0032(17) -0.0004(18)
C13 0.029(2) 0.034(3) 0.038(3) -0.003(2) 0.006(2) -0.001(2)
C14 0.037(2) 0.029(2) 0.032(3) -0.007(2) 0.004(2) 0.000(2)
C15 0.057(3) 0.035(3) 0.046(3) -0.014(2) 0.015(3) -0.011(3)
C16 0.041(3) 0.027(2) 0.038(3) -0.008(2) 0.002(2) -0.004(2)
C17 0.042(3) 0.028(2) 0.037(3) -0.002(2) 0.005(2) 0.001(2)
C18 0.051(3) 0.047(3) 0.050(3) -0.001(3) 0.001(3) 0.016(3)
C19 0.072(4) 0.027(3) 0.057(4) 0.000(2) 0.012(3) -0.008(3)
C20 0.029(2) 0.057(3) 0.023(2) -0.005(2) -0.0007(18) -0.007(2)
C21 0.034(3) 0.071(4) 0.039(3) -0.015(3) -0.008(2) -0.007(3)
C22 0.041(3) 0.059(4) 0.035(3) -0.019(2) 0.000(2) 0.000(3)
C23 0.034(2) 0.033(3) 0.045(3) 0.000(2) -0.007(2) -0.005(2)
C24 0.029(2) 0.047(3) 0.056(3) -0.002(3) 0.006(2) -0.001(2)
Co51 0.0203(3) 0.0277(4) 0.0247(4) 0.0010(3) 0.0011(3) -0.0044(3)
Cl51 0.0259(5) 0.0323(5) 0.0323(6) 0.0001(4) 0.0042(4) -0.0017(4)
Cl52 0.0359(6) 0.0333(6) 0.0284(6) 0.0043(4) -0.0024(5) -0.0038(5)
O51 0.0269(15) 0.0317(17) 0.0400(19) 0.0018(14) 0.0068(14) -0.0075(13)
O52 0.0223(15) 0.0297(16) 0.0296(17) 0.0003(13) 0.0024(13) -0.0018(12)
O53 0.0249(16) 0.049(2) 0.0370(19) -0.0121(16) -0.0030(14) -0.0080(15)
N51 0.0246(18) 0.0275(19) 0.0237(19) 0.0012(15) 0.0022(15) -0.0024(15)
N52 0.0209(17) 0.033(2) 0.027(2) 0.0020(16) -0.0002(15) -0.0027(15)
C51 0.027(2) 0.024(2) 0.025(2) 0.0005(17) 0.0020(18) -0.0049(18)
C52 0.034(3) 0.031(2) 0.033(3) -0.001(2) 0.003(2) -0.007(2)
C53 0.027(2) 0.029(2) 0.024(2) 0.0045(18) 0.0024(17) -0.0069(18)
C54 0.025(2) 0.041(3) 0.032(3) 0.003(2) 0.0028(19) -0.002(2)
C55 0.021(2) 0.038(3) 0.023(2) 0.0024(19) 0.0005(18) -0.0025(18)
C56 0.028(2) 0.033(2) 0.023(2) 0.0008(19) -0.0007(19) 0.0040(19)
C57 0.030(2) 0.041(3) 0.028(2) 0.007(2) -0.001(2) 0.004(2)
C58 0.035(3) 0.044(3) 0.032(3) 0.004(2) -0.004(2) 0.013(2)
C59 0.048(3) 0.035(3) 0.035(3) 0.000(2) -0.009(2) 0.007(2)
C60 0.042(3) 0.030(2) 0.032(3) -0.001(2) -0.007(2) 0.002(2)
C61 0.033(2) 0.033(3) 0.023(2) -0.0019(19) -0.0045(19) -0.0002(19)
C62 0.030(2) 0.030(2) 0.023(2) -0.0037(18) 0.0001(19) -0.0009(19)
C63 0.030(2) 0.032(2) 0.033(2) -0.004(2) -0.003(2) -0.0037(19)
C64 0.024(2) 0.039(3) 0.025(2) -0.001(2) -0.0036(18) -0.0096(19)
C65 0.025(2) 0.060(3) 0.033(3) -0.005(2) -0.002(2) -0.001(2)
C66 0.018(2) 0.042(3) 0.034(3) 0.002(2) -0.0010(18) -0.0008(19)
C67 0.026(3) 0.097(5) 0.055(4) -0.005(3) 0.009(2) 0.007(3)
C68 0.024(2) 0.043(3) 0.036(3) -0.006(2) 0.0039(19) -0.008(2)
C69 0.071(4) 0.054(3) 0.049(4) 0.002(3) 0.023(3) -0.024(3)
C70 0.033(2) 0.033(2) 0.026(2) 0.0021(19) -0.0013(19) -0.003(2)
C71 0.047(3) 0.036(3) 0.049(3) 0.011(2) 0.001(3) -0.001(2)
C72 0.037(3) 0.042(3) 0.035(3) 0.003(2) -0.009(2) -0.007(2)
C73 0.026(2) 0.046(3) 0.046(3) 0.009(2) 0.000(2) 0.003(2)
C74 0.052(3) 0.028(3) 0.066(4) -0.001(2) -0.013(3) -0.002(2)
C81 0.051(3) 0.071(4) 0.065(4) -0.013(3) -0.003(3) -0.009(3)
C82 0.038(3) 0.049(3) 0.078(4) -0.006(3) -0.009(3) 0.002(3)
C83 0.050(3) 0.060(4) 0.091(5) 0.003(3) -0.002(3) -0.014(3)
C84 0.051(4) 0.064(4) 0.093(5) 0.002(4) 0.005(3) -0.004(3)
C85 0.076(5) 0.018(3) 0.142(7) -0.002(3) 0.064(5) -0.005(3)
C86 0.034(3) 0.073(4) 0.087(5) -0.021(3) 0.008(3) 0.000(3)
C87 0.045(3) 0.029(3) 0.109(5) -0.015(3) -0.041(3) 0.010(2)

loop_
_atom_type_symbol
_atom_type_description
_atom_type_scat_dispersion_real
_atom_type_scat_dispersion_imag
_atom_type_scat_source
C C 0.0181 0.0091 'International Tables Vol C Tables 4.2.6.8 and 6.1.1.4'
H H 0.0000 0.0000 'International Tables Vol C Tables 4.2.6.8 and 6.1.1.4'
Cl Cl 0.3639 0.7018 'International Tables Vol C Tables 4.2.6.8 and 6.1.1.4'
Co Co -2.3653 3.6143 'International Tables Vol C Tables 4.2.6.8 and 6.1.1.4'
N N 0.0311 0.0180 'International Tables Vol C Tables 4.2.6.8 and 6.1.1.4'
O O 0.0492 0.0322 'International Tables Vol C Tables 4.2.6.8 and 6.1.1.4'

loop_
_exptl_crystal_face_index_h
_exptl_crystal_face_index_k
_exptl_crystal_face_index_l
_exptl_crystal_face_perp_dist
-1 6 -14 0.0200
7 5 -4 0.0273
-7 -5 3 0.0293
-1 9 -3 0.0165
0 -4 -16 0.0134
0 5 16 0.0055
2 -5 15 0.0202

loop_
_geom_angle_atom_site_label_1
_geom_angle_atom_site_label_2
_geom_angle_atom_site_label_3
_geom_angle
_geom_angle_site_symmetry_1
_geom_angle_site_symmetry_3
_geom_angle_publ_flag
Cl2 Co1 Cl1 108.04(5) . . ?
N1 Co1 Cl1 97.24(10) . . ?
N1 Co1 Cl2 115.02(11) . . ?
N2 Co1 Cl1 104.88(11) . . ?
N2 Co1 Cl2 107.86(11) . . ?
N2 Co1 N1 121.92(15) . . ?
C3 O1 C2 106.9(3) . . ?
C5 O2 C12 109.3(3) . . ?
C14 O3 C15 105.5(4) . . ?
C1 N1 Co1 123.9(3) . . ?
C3 N1 Co1 127.5(3) . . ?
C3 N1 C1 106.8(4) . . ?
C14 N2 Co1 131.2(3) . . ?
C14 N2 C16 106.5(4) . . ?
C16 N2 Co1 122.0(3) . . ?
N1 C1 H1 110.0 . . ?
N1 C1 C2 102.6(3) . . ?
N1 C1 C20 111.4(3) . . ?
C2 C1 H1 110.0 . . ?
C2 C1 C20 112.5(4) . . ?
C20 C1 H1 110.0 . . ?
O1 C2 C1 103.6(3) . . ?
O1 C2 H2A 111.0 . . ?
O1 C2 H2B 111.0 . . ?
C1 C2 H2A 111.0 . . ?
C1 C2 H2B 111.0 . . ?
H2A C2 H2B 109.0 . . ?
O1 C3 C4 113.8(4) . . ?
N1 C3 O1 116.7(4) . . ?
N1 C3 C4 129.5(4) . . ?
C3 C4 H4 117.8 . . ?
C5 C4 C3 124.5(4) . . ?
C5 C4 H4 117.8 . . ?
O2 C5 C6 107.9(4) . . ?
C4 C5 O2 119.5(4) . . ?
C4 C5 C6 132.5(4) . . ?
C7 C6 C5 130.6(4) . . ?
C11 C6 C5 107.5(4) . . ?
C11 C6 C7 121.8(4) . . ?
C6 C7 C23 123.9(4) . . ?
C8 C7 C6 115.3(4) . . ?
C8 C7 C23 120.8(4) . . ?
C7 C8 H8 118.7 . . ?
C9 C8 C7 122.6(4) . . ?
C9 C8 H8 118.7 . . ?
C8 C9 H9 118.8 . . ?
C10 C9 C8 122.5(4) . . ?
C10 C9 H9 118.8 . . ?
C9 C10 C11 115.4(4) . . ?
C9 C10 C24 120.5(4) . . ?
C11 C10 C24 124.1(4) . . ?
C6 C11 C10 122.3(4) . . ?
C6 C11 C12 107.4(4) . . ?
C10 C11 C12 130.3(4) . . ?
O2 C12 C11 107.7(4) . . ?
C13 C12 O2 118.5(4) . . ?
C13 C12 C11 133.8(4) . . ?
C12 C13 H13 117.5 . . ?
C12 C13 C14 124.9(4) . . ?
C14 C13 H13 117.5 . . ?
O3 C14 C13 113.3(4) . . ?
N2 C14 O3 117.1(4) . . ?
N2 C14 C13 129.5(4) . . ?
O3 C15 H15A 111.1 . . ?
O3 C15 H15B 111.1 . . ?
O3 C15 C16 103.5(4) . . ?
H15A C15 H15B 109.0 . . ?
C16 C15 H15A 111.1 . . ?
C16 C15 H15B 111.1 . . ?
N2 C16 C15 101.9(4) . . ?
N2 C16 H16 109.9 . . ?
N2 C16 C17 110.3(4) . . ?
C15 C16 H16 109.9 . . ?
C15 C16 C17 114.7(4) . . ?
C17 C16 H16 109.9 . . ?
C16 C17 H17 107.2 . . ?
C18 C17 C16 114.2(4) . . ?
C18 C17 H17 107.2 . . ?
C18 C17 C19 111.5(5) . . ?
C19 C17 C16 109.3(4) . . ?
C19 C17 H17 107.2 . . ?
C17 C18 H18A 109.5 . . ?
C17 C18 H18B 109.5 . . ?
C17 C18 H18C 109.5 . . ?
H18A C18 H18B 109.5 . . ?
H18A C18 H18C 109.5 . . ?
H18B C18 H18C 109.5 . . ?
C17 C19 H19A 109.5 . . ?
C17 C19 H19B 109.5 . . ?
C17 C19 H19C 109.5 . . ?
H19A C19 H19B 109.5 . . ?
H19A C19 H19C 109.5 . . ?
H19B C19 H19C 109.5 . . ?
C1 C20 H20 108.3 . . ?
C21 C20 C1 109.3(4) . . ?
C21 C20 H20 108.3 . . ?
C22 C20 C1 112.4(4) . . ?
C22 C20 H20 108.3 . . ?
C22 C20 C21 110.1(4) . . ?
C20 C21 H21A 109.5 . . ?
C20 C21 H21B 109.5 . . ?
C20 C21 H21C 109.5 . . ?
H21A C21 H21B 109.5 . . ?
H21A C21 H21C 109.5 . . ?
H21B C21 H21C 109.5 . . ?
C20 C22 H22A 109.5 . . ?
C20 C22 H22B 109.5 . . ?
C20 C22 H22C 109.5 . . ?
H22A C22 H22B 109.5 . . ?
H22A C22 H22C 109.5 . . ?
H22B C22 H22C 109.5 . . ?
C7 C23 H23A 109.5 . . ?
C7 C23 H23B 109.5 . . ?
C7 C23 H23C 109.5 . . ?
H23A C23 H23B 109.5 . . ?
H23A C23 H23C 109.5 . . ?
H23B C23 H23C 109.5 . . ?
C10 C24 H24A 109.5 . . ?
C10 C24 H24B 109.5 . . ?
C10 C24 H24C 109.5 . . ?
H24A C24 H24B 109.5 . . ?
H24A C24 H24C 109.5 . . ?
H24B C24 H24C 109.5 . . ?
Cl52 Co51 Cl51 110.61(5) . . ?
N51 Co51 Cl51 98.18(10) . . ?
N51 Co51 Cl52 112.16(10) . . ?
N52 Co51 Cl51 101.65(11) . . ?
N52 Co51 Cl52 109.63(11) . . ?
N52 Co51 N51 122.93(14) . . ?
C53 O51 C52 106.3(3) . . ?
C55 O52 C62 109.5(3) . . ?
C64 O53 C65 104.8(4) . . ?
C51 N51 Co51 123.4(3) . . ?
C53 N51 Co51 128.2(3) . . ?
C53 N51 C51 106.6(3) . . ?
C64 N52 Co51 131.1(3) . . ?
C64 N52 C66 106.7(4) . . ?
C66 N52 Co51 122.1(3) . . ?
N51 C51 H51 110.1 . . ?
N51 C51 C52 102.1(3) . . ?
N51 C51 C70 111.9(3) . . ?
C52 C51 H51 110.1 . . ?
C52 C51 C70 112.3(4) . . ?
C70 C51 H51 110.1 . . ?
O51 C52 C51 103.8(3) . . ?
O51 C52 H52A 111.0 . . ?
O51 C52 H52B 111.0 . . ?
C51 C52 H52A 111.0 . . ?
C51 C52 H52B 111.0 . . ?
H52A C52 H52B 109.0 . . ?
O51 C53 C54 113.9(4) . . ?
N51 C53 O51 116.4(4) . . ?
N51 C53 C54 129.7(4) . . ?
C53 C54 H54 117.5 . . ?
C55 C54 C53 125.1(4) . . ?
C55 C54 H54 117.5 . . ?
O52 C55 C56 108.3(4) . . ?
C54 C55 O52 119.5(4) . . ?
C54 C55 C56 132.2(4) . . ?
C57 C56 C55 131.7(4) . . ?
C57 C56 C61 121.3(4) . . ?
C61 C56 C55 107.0(4) . . ?
C56 C57 C73 123.6(4) . . ?
C58 C57 C56 116.0(4) . . ?
C58 C57 C73 120.4(4) . . ?
C57 C58 H58 118.8 . . ?
C57 C58 C59 122.4(4) . . ?
C59 C58 H58 118.8 . . ?
C58 C59 H59 119.0 . . ?
C60 C59 C58 122.1(5) . . ?
C60 C59 H59 119.0 . . ?
C59 C60 C61 116.1(5) . . ?
C59 C60 C74 120.5(4) . . ?
C61 C60 C74 123.4(4) . . ?
C56 C61 C62 107.1(4) . . ?
C60 C61 C56 121.9(4) . . ?
C60 C61 C62 131.0(4) . . ?
O52 C62 C61 108.0(4) . . ?
C63 C62 O52 119.1(4) . . ?
C63 C62 C61 132.8(4) . . ?
C62 C63 H63 117.8 . . ?
C62 C63 C64 124.3(4) . . ?
C64 C63 H63 117.8 . . ?
O53 C64 C63 114.0(4) . . ?
N52 C64 O53 117.1(4) . . ?
N52 C64 C63 128.9(4) . . ?
O53 C65 H65A 111.0 . . ?
O53 C65 H65B 111.0 . . ?
O53 C65 C66 103.6(4) . . ?
H65A C65 H65B 109.0 . . ?
C66 C65 H65A 111.0 . . ?
C66 C65 H65B 111.0 . . ?
N52 C66 C65 101.5(4) . . ?
N52 C66 H66 110.1 . . ?
N52 C66 C68 109.8(4) . . ?
C65 C66 H66 110.1 . . ?
C65 C66 C68 114.9(4) . . ?
C68 C66 H66 110.1 . . ?
H67A C67 H67B 109.5 . . ?
H67A C67 H67C 109.5 . . ?
H67B C67 H67C 109.5 . . ?
C68 C67 H67A 109.5 . . ?
C68 C67 H67B 109.5 . . ?
C68 C67 H67C 109.5 . . ?
C66 C68 H68 107.7 . . ?
C67 C68 C66 109.1(4) . . ?
C67 C68 H68 107.7 . . ?
C69 C68 C66 113.6(4) . . ?
C69 C68 C67 110.8(5) . . ?
C69 C68 H68 107.7 . . ?
C68 C69 H69A 109.5 . . ?
C68 C69 H69B 109.5 . . ?
C68 C69 H69C 109.5 . . ?
H69A C69 H69B 109.5 . . ?
H69A C69 H69C 109.5 . . ?
H69B C69 H69C 109.5 . . ?
C51 C70 H70 108.3 . . ?
C51 C70 C71 109.5(4) . . ?
C71 C70 H70 108.3 . . ?
C72 C70 C51 112.5(4) . . ?
C72 C70 H70 108.3 . . ?
C72 C70 C71 110.0(4) . . ?
C70 C71 H71A 109.5 . . ?
C70 C71 H71B 109.5 . . ?
C70 C71 H71C 109.5 . . ?
H71A C71 H71B 109.5 . . ?
H71A C71 H71C 109.5 . . ?
H71B C71 H71C 109.5 . . ?
C70 C72 H72A 109.5 . . ?
C70 C72 H72B 109.5 . . ?
C70 C72 H72C 109.5 . . ?
H72A C72 H72B 109.5 . . ?
H72A C72 H72C 109.5 . . ?
H72B C72 H72C 109.5 . . ?
C57 C73 H73A 109.5 . . ?
C57 C73 H73B 109.5 . . ?
C57 C73 H73C 109.5 . . ?
H73A C73 H73B 109.5 . . ?
H73A C73 H73C 109.5 . . ?
H73B C73 H73C 109.5 . . ?
C60 C74 H74A 109.5 . . ?
C60 C74 H74B 109.5 . . ?
C60 C74 H74C 109.5 . . ?
H74A C74 H74B 109.5 . . ?
H74A C74 H74C 109.5 . . ?
H74B C74 H74C 109.5 . . ?
C86 C81 C82 115.7(6) . . ?
C87 C81 C82 119.4(6) . . ?
C87 C81 C86 124.8(6) . . ?
C81 C82 H82 120.0 . . ?
C83 C82 C81 120.0(6) . . ?
C83 C82 H82 120.0 . . ?
C82 C83 H83 119.2 . . ?
C82 C83 C84 121.7(7) . . ?
C84 C83 H83 119.2 . . ?
C83 C84 H84 122.7 . . ?
C83 C84 C85 114.5(7) . . ?
C85 C84 H84 122.7 . . ?
C84 C85 H85 116.3 . . ?
C86 C85 C84 127.4(7) . . ?
C86 C85 H85 116.3 . . ?
C81 C86 H86 120.1 . . ?
C85 C86 C81 119.9(6) . . ?
C85 C86 H86 120.1 . . ?
C81 C87 H87A 109.5 . . ?
C81 C87 H87B 109.5 . . ?
C81 C87 H87C 109.5 . . ?
H87A C87 H87B 109.5 . . ?
H87A C87 H87C 109.5 . . ?
H87B C87 H87C 109.5 . . ?

loop_
_geom_bond_atom_site_label_1
_geom_bond_atom_site_label_2
_geom_bond_distance
_geom_bond_site_symmetry_2
_geom_bond_publ_flag
Co1 Cl1 2.2911(12) . ?
Co1 Cl2 2.2814(12) . ?
Co1 N1 2.062(4) . ?
Co1 N2 2.051(4) . ?
O1 C2 1.447(5) . ?
O1 C3 1.352(5) . ?
O2 C5 1.384(5) . ?
O2 C12 1.392(5) . ?
O3 C14 1.341(6) . ?
O3 C15 1.466(6) . ?
N1 C1 1.498(5) . ?
N1 C3 1.292(6) . ?
N2 C14 1.292(6) . ?
N2 C16 1.498(6) . ?
C1 H1 1.0000 . ?
C1 C2 1.536(7) . ?
C1 C20 1.539(6) . ?
C2 H2A 0.9900 . ?
C2 H2B 0.9900 . ?
C3 C4 1.439(6) . ?
C4 H4 0.9500 . ?
C4 C5 1.339(6) . ?
C5 C6 1.454(6) . ?
C6 C7 1.411(6) . ?
C6 C11 1.390(7) . ?
C7 C8 1.393(6) . ?
C7 C23 1.501(7) . ?
C8 H8 0.9500 . ?
C8 C9 1.389(7) . ?
C9 H9 0.9500 . ?
C9 C10 1.388(6) . ?
C10 C11 1.407(6) . ?
C10 C24 1.492(7) . ?
C11 C12 1.455(6) . ?
C12 C13 1.339(6) . ?
C13 H13 0.9500 . ?
C13 C14 1.447(6) . ?
C15 H15A 0.9900 . ?
C15 H15B 0.9900 . ?
C15 C16 1.522(7) . ?
C16 H16 1.0000 . ?
C16 C17 1.537(7) . ?
C17 H17 1.0000 . ?
C17 C18 1.510(7) . ?
C17 C19 1.534(7) . ?
C18 H18A 0.9800 . ?
C18 H18B 0.9800 . ?
C18 H18C 0.9800 . ?
C19 H19A 0.9800 . ?
C19 H19B 0.9800 . ?
C19 H19C 0.9800 . ?
C20 H20 1.0000 . ?
C20 C21 1.532(6) . ?
C20 C22 1.521(7) . ?
C21 H21A 0.9800 . ?
C21 H21B 0.9800 . ?
C21 H21C 0.9800 . ?
C22 H22A 0.9800 . ?
C22 H22B 0.9800 . ?
C22 H22C 0.9800 . ?
C23 H23A 0.9800 . ?
C23 H23B 0.9800 . ?
C23 H23C 0.9800 . ?
C24 H24A 0.9800 . ?
C24 H24B 0.9800 . ?
C24 H24C 0.9800 . ?
Co51 Cl51 2.2928(12) . ?
Co51 Cl52 2.2811(13) . ?
Co51 N51 2.063(3) . ?
Co51 N52 2.055(4) . ?
O51 C52 1.450(6) . ?
O51 C53 1.354(5) . ?
O52 C55 1.384(5) . ?
O52 C62 1.390(5) . ?
O53 C64 1.358(5) . ?
O53 C65 1.463(6) . ?
N51 C51 1.499(5) . ?
N51 C53 1.298(5) . ?
N52 C64 1.281(6) . ?
N52 C66 1.501(5) . ?
C51 H51 1.0000 . ?
C51 C52 1.529(6) . ?
C51 C70 1.533(6) . ?
C52 H52A 0.9900 . ?
C52 H52B 0.9900 . ?
C53 C54 1.433(6) . ?
C54 H54 0.9500 . ?
C54 C55 1.340(6) . ?
C55 C56 1.451(6) . ?
C56 C57 1.403(6) . ?
C56 C61 1.413(6) . ?
C57 C58 1.391(7) . ?
C57 C73 1.510(7) . ?
C58 H58 0.9500 . ?
C58 C59 1.398(7) . ?
C59 H59 0.9500 . ?
C59 C60 1.390(7) . ?
C60 C61 1.398(7) . ?
C60 C74 1.500(7) . ?
C61 C62 1.453(6) . ?
C62 C63 1.328(6) . ?
C63 H63 0.9500 . ?
C63 C64 1.446(6) . ?
C65 H65A 0.9900 . ?
C65 H65B 0.9900 . ?
C65 C66 1.522(7) . ?
C66 H66 1.0000 . ?
C66 C68 1.539(6) . ?
C67 H67A 0.9800 . ?
C67 H67B 0.9800 . ?
C67 H67C 0.9800 . ?
C67 C68 1.538(7) . ?
C68 H68 1.0000 . ?
C68 C69 1.505(7) . ?
C69 H69A 0.9800 . ?
C69 H69B 0.9800 . ?
C69 H69C 0.9800 . ?
C70 H70 1.0000 . ?
C70 C71 1.535(7) . ?
C70 C72 1.531(6) . ?
C71 H71A 0.9800 . ?
C71 H71B 0.9800 . ?
C71 H71C 0.9800 . ?
C72 H72A 0.9800 . ?
C72 H72B 0.9800 . ?
C72 H72C 0.9800 . ?
C73 H73A 0.9800 . ?
C73 H73B 0.9800 . ?
C73 H73C 0.9800 . ?
C74 H74A 0.9800 . ?
C74 H74B 0.9800 . ?
C74 H74C 0.9800 . ?
C81 C82 1.450(8) . ?
C81 C86 1.403(9) . ?
C81 C87 1.330(9) . ?
C82 H82 0.9500 . ?
C82 C83 1.357(8) . ?
C83 H83 0.9500 . ?
C83 C84 1.368(9) . ?
C84 H84 0.9500 . ?
C84 C85 1.395(8) . ?
C85 H85 0.9500 . ?
C85 C86 1.245(9) . ?
C86 H86 0.9500 . ?
C87 H87A 0.9800 . ?
C87 H87B 0.9800 . ?
C87 H87C 0.9800 . ?
Co1 O2 2.515(3) . ?
Co51 O52 2.521(3) . ?

loop_
_geom_torsion_atom_site_label_1
_geom_torsion_atom_site_label_2
_geom_torsion_atom_site_label_3
_geom_torsion_atom_site_label_4
_geom_torsion
_geom_torsion_site_symmetry_1
_geom_torsion_site_symmetry_2
_geom_torsion_site_symmetry_3
_geom_torsion_site_symmetry_4
_geom_torsion_publ_flag
Co1 N1 C1 C2 -150.8(3) . . . . ?
Co1 N1 C1 C20 88.6(4) . . . . ?
Co1 N1 C3 O1 159.1(3) . . . . ?
Co1 N1 C3 C4 -21.4(7) . . . . ?
Co1 N2 C14 O3 179.6(3) . . . . ?
Co1 N2 C14 C13 -4.9(8) . . . . ?
Co1 N2 C16 C15 -167.2(3) . . . . ?
Co1 N2 C16 C17 70.7(5) . . . . ?
O1 C3 C4 C5 161.0(5) . . . . ?
O2 C5 C6 C7 -176.1(4) . . . . ?
O2 C5 C6 C11 2.9(5) . . . . ?
O2 C12 C13 C14 3.7(7) . . . . ?
O3 C15 C16 N2 -22.9(5) . . . . ?
O3 C15 C16 C17 96.2(5) . . . . ?
N1 C1 C2 O1 -18.0(4) . . . . ?
N1 C1 C20 C21 -176.8(4) . . . . ?
N1 C1 C20 C22 -54.3(5) . . . . ?
N1 C3 C4 C5 -18.5(8) . . . . ?
N2 C16 C17 C18 61.5(5) . . . . ?
N2 C16 C17 C19 -172.9(4) . . . . ?
C1 N1 C3 O1 -5.7(5) . . . . ?
C1 N1 C3 C4 173.8(5) . . . . ?
C2 O1 C3 N1 -6.8(5) . . . . ?
C2 O1 C3 C4 173.6(4) . . . . ?
C2 C1 C20 C21 68.6(5) . . . . ?
C2 C1 C20 C22 -168.9(4) . . . . ?
C3 O1 C2 C1 15.5(5) . . . . ?
C3 N1 C1 C2 14.7(5) . . . . ?
C3 N1 C1 C20 -105.9(4) . . . . ?
C3 C4 C5 O2 1.9(7) . . . . ?
C3 C4 C5 C6 -177.2(5) . . . . ?
C4 C5 C6 C7 3.0(9) . . . . ?
C4 C5 C6 C11 -178.0(5) . . . . ?
C5 O2 C12 C11 2.1(5) . . . . ?
C5 O2 C12 C13 179.8(4) . . . . ?
C5 C6 C7 C8 178.6(5) . . . . ?
C5 C6 C7 C23 -1.4(8) . . . . ?
C5 C6 C11 C10 178.4(4) . . . . ?
C5 C6 C11 C12 -1.6(5) . . . . ?
C6 C7 C8 C9 2.5(7) . . . . ?
C6 C11 C12 O2 -0.3(5) . . . . ?
C6 C11 C12 C13 -177.5(5) . . . . ?
C7 C6 C11 C10 -2.5(7) . . . . ?
C7 C6 C11 C12 177.5(4) . . . . ?
C7 C8 C9 C10 -2.1(7) . . . . ?
C8 C9 C10 C11 -0.7(7) . . . . ?
C8 C9 C10 C24 178.9(5) . . . . ?
C9 C10 C11 C6 2.9(7) . . . . ?
C9 C10 C11 C12 -177.1(4) . . . . ?
C10 C11 C12 O2 179.8(5) . . . . ?
C10 C11 C12 C13 2.6(9) . . . . ?
C11 C6 C7 C8 -0.3(7) . . . . ?
C11 C6 C7 C23 179.7(4) . . . . ?
C11 C12 C13 C14 -179.3(5) . . . . ?
C12 O2 C5 C4 177.7(4) . . . . ?
C12 O2 C5 C6 -3.1(5) . . . . ?
C12 C13 C14 O3 -157.0(5) . . . . ?
C12 C13 C14 N2 27.3(9) . . . . ?
C14 O3 C15 C16 19.9(5) . . . . ?
C14 N2 C16 C15 18.7(5) . . . . ?
C14 N2 C16 C17 -103.5(5) . . . . ?
C15 O3 C14 N2 -8.8(6) . . . . ?
C15 O3 C14 C13 175.0(4) . . . . ?
C15 C16 C17 C18 -52.8(6) . . . . ?
C15 C16 C17 C19 72.8(6) . . . . ?
C16 N2 C14 O3 -6.9(6) . . . . ?
C16 N2 C14 C13 168.6(5) . . . . ?
C20 C1 C2 O1 101.8(4) . . . . ?
C23 C7 C8 C9 -177.5(4) . . . . ?
C24 C10 C11 C6 -176.6(5) . . . . ?
C24 C10 C11 C12 3.3(8) . . . . ?
Co51 N51 C51 C52 -148.6(3) . . . . ?
Co51 N51 C51 C70 91.1(4) . . . . ?
Co51 N51 C53 O51 158.3(3) . . . . ?
Co51 N51 C53 C54 -20.8(7) . . . . ?
Co51 N52 C64 O53 176.3(3) . . . . ?
Co51 N52 C64 C63 -7.5(7) . . . . ?
Co51 N52 C66 C65 -163.5(3) . . . . ?
Co51 N52 C66 C68 74.5(4) . . . . ?
O51 C53 C54 C55 164.6(4) . . . . ?
O52 C55 C56 C57 -176.4(5) . . . . ?
O52 C55 C56 C61 4.4(5) . . . . ?
O52 C62 C63 C64 3.1(7) . . . . ?
O53 C65 C66 N52 -24.2(5) . . . . ?
O53 C65 C66 C68 94.2(4) . . . . ?
N51 C51 C52 O51 -21.3(4) . . . . ?
N51 C51 C70 C71 -174.5(4) . . . . ?
N51 C51 C70 C72 -51.9(5) . . . . ?
N51 C53 C54 C55 -16.3(8) . . . . ?
N52 C66 C68 C67 -167.3(4) . . . . ?
N52 C66 C68 C69 68.6(5) . . . . ?
C51 N51 C53 O51 -6.6(5) . . . . ?
C51 N51 C53 C54 174.3(4) . . . . ?
C52 O51 C53 N51 -8.0(5) . . . . ?
C52 O51 C53 C54 171.3(4) . . . . ?
C52 C51 C70 C71 71.3(5) . . . . ?
C52 C51 C70 C72 -166.1(4) . . . . ?
C53 O51 C52 C51 18.3(4) . . . . ?
C53 N51 C51 C52 17.3(4) . . . . ?
C53 N51 C51 C70 -103.0(4) . . . . ?
C53 C54 C55 O52 -0.1(7) . . . . ?
C53 C54 C55 C56 179.4(5) . . . . ?
C54 C55 C56 C57 4.1(9) . . . . ?
C54 C55 C56 C61 -175.0(5) . . . . ?
C55 O52 C62 C61 1.8(5) . . . . ?
C55 O52 C62 C63 178.5(4) . . . . ?
C55 C56 C57 C58 179.6(5) . . . . ?
C55 C56 C57 C73 -2.0(8) . . . . ?
C55 C56 C61 C60 176.2(4) . . . . ?
C55 C56 C61 C62 -3.3(5) . . . . ?
C56 C57 C58 C59 3.8(7) . . . . ?
C56 C61 C62 O52 1.0(5) . . . . ?
C56 C61 C62 C63 -175.1(5) . . . . ?
C57 C56 C61 C60 -3.0(7) . . . . ?
C57 C56 C61 C62 177.5(4) . . . . ?
C57 C58 C59 C60 -1.9(8) . . . . ?
C58 C59 C60 C61 -2.5(7) . . . . ?
C58 C59 C60 C74 175.2(5) . . . . ?
C59 C60 C61 C56 4.9(7) . . . . ?
C59 C60 C61 C62 -175.8(5) . . . . ?
C60 C61 C62 O52 -178.4(5) . . . . ?
C60 C61 C62 C63 5.5(9) . . . . ?
C61 C56 C57 C58 -1.4(7) . . . . ?
C61 C56 C57 C73 177.1(5) . . . . ?
C61 C62 C63 C64 178.8(5) . . . . ?
C62 O52 C55 C54 175.7(4) . . . . ?
C62 O52 C55 C56 -3.8(5) . . . . ?
C62 C63 C64 O53 -152.6(5) . . . . ?
C62 C63 C64 N52 31.2(8) . . . . ?
C64 O53 C65 C66 21.1(5) . . . . ?
C64 N52 C66 C65 19.5(5) . . . . ?
C64 N52 C66 C68 -102.5(4) . . . . ?
C65 O53 C64 N52 -9.5(5) . . . . ?
C65 O53 C64 C63 173.8(4) . . . . ?
C65 C66 C68 C67 79.0(5) . . . . ?
C65 C66 C68 C69 -45.1(6) . . . . ?
C66 N52 C64 O53 -7.0(5) . . . . ?
C66 N52 C64 C63 169.1(5) . . . . ?
C70 C51 C52 O51 98.7(4) . . . . ?
C73 C57 C58 C59 -174.7(5) . . . . ?
C74 C60 C61 C56 -172.7(5) . . . . ?
C74 C60 C61 C62 6.6(8) . . . . ?
C81 C82 C83 C84 -1.0(10) . . . . ?
C82 C81 C86 C85 3.4(10) . . . . ?
C82 C83 C84 C85 -4.5(11) . . . . ?
C83 C84 C85 C86 10.8(13) . . . . ?
C84 C85 C86 C81 -10.3(13) . . . . ?
C86 C81 C82 C83 1.9(9) . . . . ?
C87 C81 C82 C83 -178.3(6) . . . . ?
C87 C81 C86 C85 -176.4(7) . . . . ?

loop_
_exptl_oxdiff_crystal_face_indexfrac_h
_exptl_oxdiff_crystal_face_indexfrac_k
_exptl_oxdiff_crystal_face_indexfrac_l
_exptl_oxdiff_crystal_face_x
_exptl_oxdiff_crystal_face_y
_exptl_oxdiff_crystal_face_z
-0.8143 5.7074 -14.1950 0.0040 -0.0087 -1.0000
6.8659 5.4411 -3.5514 0.1666 -0.8830 -0.4389
-7.0091 -5.3140 3.0719 -0.1692 0.8971 0.4082
-1.1362 8.9921 -2.7316 0.6732 -0.0842 -0.7347
0.2338 -4.0845 -16.3393 -0.8994 0.1181 -0.4209
-0.3091 4.6265 15.7508 0.9257 -0.1213 0.3584
2.1321 -5.0988 14.5159 0.0264 -0.1530 0.9879
